data_7158908
loop_
_publ_author_name
'Angelici, Gaetano'
'Bhattacharjee, Nicholus'
'Pypec, Maxime'
'Jouffret, Laurent'
'Didierjean, Claude'
'Jolibois, Franck'
'Perrin, Lionel'
'Roy, Olivier'
'Taillefumier, Claude'

_publ_section_title
;
 Unveiling the conformational landscape of achiral all-cis tert-butyl
 \b-peptoids
;
_journal_name_full 'Organic &amp; Biomolecular Chemistry'
_journal_paper_doi 10.1039/D2OB01351G
_journal_year 2022
_chemical_formula_sum 'C37 H71 N5 O6'
_chemical_formula_weight 681.98
_space_group_crystal_system triclinic
_space_group_IT_number 2
_space_group_name_Hall '-P 1'
_space_group_name_H-M_alt 'P -1'
_atom_sites_solution_hydrogens mixed
_audit_creation_method SHELXL-2018/3
_audit_update_record
;
2022-07-22 deposited with the CCDC.	2022-09-19 downloaded from the CCDC.
;
_cell_angle_alpha 93.871(7)
_cell_angle_beta 105.927(6)
_cell_angle_gamma 106.101(6)
_cell_formula_units_Z 2
_cell_length_a 11.0907(15)
_cell_length_b 13.7298(18)
_cell_length_c 14.719(2)
_cell_measurement_reflns_used 9632
_cell_measurement_temperature 173.(2)
_cell_measurement_theta_max 25.5719
_cell_measurement_theta_min 2.2961
_cell_volume 2045.6(5)
_computing_cell_refinement 'SAINT V8.40B (Bruker Nano, Inc., 2019)'
_computing_data_collection 'Bruker APEX2'
_computing_data_reduction 'SAINT V8.40B (Bruker Nano, Inc., 2019)'
_computing_molecular_graphics 'shelXle (C.B. Huebschle, rev 994)'
_computing_structure_refinement 'SHELXL-2018/3 (Sheldrick, 2018)'
_computing_structure_solution 'SHELXT 2018/2 (Sheldrick, 2018)'
_diffrn_ambient_temperature 173.(2)
_diffrn_detector_area_resol_mean 8.3333
_diffrn_measured_fraction_theta_full 0.999
_diffrn_measured_fraction_theta_max 0.999
_diffrn_measurement_device_type 'Bruker APEX-II CCD'
_diffrn_measurement_method '\f and \w scans'
_diffrn_radiation_type MoK\a
_diffrn_radiation_wavelength 0.71073
_diffrn_reflns_av_R_equivalents 0.0674
_diffrn_reflns_av_unetI/netI 0.0320
_diffrn_reflns_Laue_measured_fraction_full 0.999
_diffrn_reflns_Laue_measured_fraction_max 0.999
_diffrn_reflns_limit_h_max 14
_diffrn_reflns_limit_h_min -14
_diffrn_reflns_limit_k_max 17
_diffrn_reflns_limit_k_min -17
_diffrn_reflns_limit_l_max 19
_diffrn_reflns_limit_l_min -19
_diffrn_reflns_number 138987
_diffrn_reflns_point_group_measured_fraction_full 0.999
_diffrn_reflns_point_group_measured_fraction_max 0.999
_diffrn_reflns_theta_full 25.242
_diffrn_reflns_theta_max 27.484
_diffrn_reflns_theta_min 2.362
_diffrn_source molybdene
_exptl_absorpt_coefficient_mu 0.075
_exptl_absorpt_correction_T_max 0.99
_exptl_absorpt_correction_T_min 0.91
_exptl_absorpt_correction_type 'Numerical Mu From Formula'
_exptl_absorpt_process_details
;
SADABS-2016/2 - Bruker AXS area detector scaling and absorption correction
;
_exptl_crystal_colour colorless
_exptl_crystal_density_diffrn 1.107
_exptl_crystal_description shard
_exptl_crystal_F_000 752
_exptl_crystal_size_max 0.504
_exptl_crystal_size_mid 0.329
_exptl_crystal_size_min 0.172
_refine_diff_density_max 0.309
_refine_diff_density_min -0.247
_refine_diff_density_rms 0.047
_refine_ls_extinction_method none
_refine_ls_goodness_of_fit_ref 1.038
_refine_ls_hydrogen_treatment mixed
_refine_ls_matrix_type full
_refine_ls_number_parameters 453
_refine_ls_number_reflns 9385
_refine_ls_number_restraints 0
_refine_ls_restrained_S_all 1.038
_refine_ls_R_factor_all 0.0796
_refine_ls_R_factor_gt 0.0506
_refine_ls_shift/su_max 0.000
_refine_ls_shift/su_mean 0.000
_refine_ls_structure_factor_coef Fsqd
_refine_ls_weighting_details 'w=1/[\s^2^(Fo^2^)+(0.0609P)^2^+1.0563P] where P=(Fo^2^+2Fc^2^)/3'
_refine_ls_weighting_scheme calc
_refine_ls_wR_factor_gt 0.1275
_refine_ls_wR_factor_ref 0.1461
_reflns_Friedel_coverage 0.000
_reflns_number_gt 6691
_reflns_number_total 9385
_reflns_threshold_expression 'I > 2\s(I)'
_cod_data_source_file d2ob01351g2.cif
_cod_data_source_block 131
_cod_database_code 7158908
_shelx_shelxl_version_number 2018/3
_shelx_space_group_comment
;
The symmetry employed for this shelxl refinement is uniquely defined
by the following loop, which should always be used as a source of
symmetry information in preference to the above space-group names.
They are only intended as comments.
;
_shelx_estimated_absorpt_t_min 0.963
_shelx_estimated_absorpt_t_max 0.987

loop_
_space_group_symop_operation_xyz
'x, y, z'
'-x, -y, -z'

loop_
_atom_site_label
_atom_site_type_symbol
_atom_site_fract_x
_atom_site_fract_y
_atom_site_fract_z
_atom_site_U_iso_or_equiv
_atom_site_adp_type
_atom_site_occupancy
_atom_site_site_symmetry_order
_atom_site_calc_flag
_atom_site_refinement_flags_posn
_atom_site_refinement_flags_adp
_atom_site_refinement_flags_occupancy
_atom_site_disorder_assembly
_atom_site_disorder_group
O11 O 0.32214(13) 0.17000(10) 0.71349(10) 0.0393(3) Uani 1 1 d . . . . .
O21 O 0.55221(11) 0.59955(10) 0.63978(9) 0.0340(3) Uani 1 1 d . . . . .
O31 O -0.01338(12) 0.52599(11) 0.36564(9) 0.0380(3) Uani 1 1 d . . . . .
O41 O 0.29360(13) 0.44508(9) 0.08290(10) 0.0360(3) Uani 1 1 d . . . . .
O51 O 0.01989(16) -0.01617(11) 0.15102(12) 0.0528(4) Uani 1 1 d . . . . .
N01 N 0.61203(15) 0.21467(12) 0.74569(11) 0.0306(3) Uani 1 1 d . . . . .
H1 H 0.541(2) 0.1652(17) 0.7123(16) 0.042(6) Uiso 1 1 d . . . . .
N11 N 0.27234(13) 0.29703(10) 0.63425(10) 0.0268(3) Uani 1 1 d . . . . .
N21 N 0.36298(13) 0.62737(10) 0.55682(9) 0.0240(3) Uani 1 1 d . . . . .
N31 N 0.04329(12) 0.48430(10) 0.23505(9) 0.0230(3) Uani 1 1 d . . . . .
N41 N 0.27455(13) 0.27981(11) 0.10661(10) 0.0252(3) Uani 1 1 d . . . . .
O52 O -0.09394(15) 0.09105(10) 0.16497(12) 0.0482(4) Uani 1 1 d . . . . .
C32 C 0.07216(15) 0.52350(12) 0.32806(11) 0.0230(3) Uani 1 1 d . . . . .
C33 C -0.09867(15) 0.43793(13) 0.17478(12) 0.0263(4) Uani 1 1 d . . . . .
C24 C 0.22596(15) 0.58220(13) 0.49394(11) 0.0244(3) Uani 1 1 d . . . . .
H00A H 0.173976 0.627783 0.503974 0.029 Uiso 1 1 calc R U . . .
H00B H 0.186773 0.515227 0.512022 0.029 Uiso 1 1 calc R U . . .
C42 C 0.25520(16) 0.37259(13) 0.12256(12) 0.0255(3) Uani 1 1 d . . . . .
C31 C 0.21627(15) 0.56649(13) 0.38835(11) 0.0242(3) Uani 1 1 d . . . . .
H00C H 0.257215 0.632757 0.369859 0.029 Uiso 1 1 calc R U . . .
H00D H 0.264357 0.518314 0.376932 0.029 Uiso 1 1 calc R U . . .
C12 C 0.35304(17) 0.26008(13) 0.70068(13) 0.0282(4) Uani 1 1 d . . . . .
C34 C 0.14877(15) 0.48538(12) 0.19268(11) 0.0235(3) Uani 1 1 d . . . . .
H00E H 0.228494 0.542721 0.228270 0.028 Uiso 1 1 calc R U . . .
H00F H 0.120993 0.497604 0.125673 0.028 Uiso 1 1 calc R U . . .
C22 C 0.43617(15) 0.56572(13) 0.58889(11) 0.0235(3) Uani 1 1 d . . . . .
C21 C 0.37380(16) 0.44974(12) 0.56451(12) 0.0252(3) Uani 1 1 d . . . . .
H00G H 0.442985 0.416956 0.565049 0.030 Uiso 1 1 calc R U . . .
H00H H 0.309875 0.431945 0.499408 0.030 Uiso 1 1 calc R U . . .
C41 C 0.18264(16) 0.38538(13) 0.19440(12) 0.0247(3) Uani 1 1 d . . . . .
H00I H 0.100551 0.327065 0.179363 0.030 Uiso 1 1 calc R U . . .
H00J H 0.238479 0.384395 0.259388 0.030 Uiso 1 1 calc R U . . .
C23 C 0.42344(17) 0.74264(13) 0.58198(12) 0.0271(4) Uani 1 1 d . . . . .
C14 C 0.30313(16) 0.40865(12) 0.63661(12) 0.0248(3) Uani 1 1 d . . . . .
H00K H 0.359288 0.443297 0.701762 0.030 Uiso 1 1 calc R U . . .
H00L H 0.220069 0.426512 0.623470 0.030 Uiso 1 1 calc R U . . .
C11 C 0.48711(16) 0.33371(13) 0.76049(13) 0.0290(4) Uani 1 1 d . . . . .
H00M H 0.529015 0.374463 0.718119 0.035 Uiso 1 1 calc R U . . .
H00N H 0.474245 0.381864 0.807455 0.035 Uiso 1 1 calc R U . . .
C43 C 0.34227(17) 0.26207(14) 0.03414(12) 0.0290(4) Uani 1 1 d . . . . .
C03 C 0.71068(18) 0.16330(14) 0.78697(14) 0.0334(4) Uani 1 1 d . . . . .
C13 C 0.13839(17) 0.22685(14) 0.57382(14) 0.0336(4) Uani 1 1 d . . . . .
C52 C -0.00421(18) 0.06220(14) 0.13624(14) 0.0334(4) Uani 1 1 d . . . . .
C44 C 0.20664(17) 0.19309(13) 0.14600(12) 0.0282(4) Uani 1 1 d . . . . .
H00O H 0.206863 0.218241 0.210705 0.034 Uiso 1 1 calc R U . . .
H00P H 0.256098 0.142663 0.152586 0.034 Uiso 1 1 calc R U . . .
C04 C 0.57779(18) 0.27732(14) 0.81312(13) 0.0303(4) Uani 1 1 d . . . . .
H00Q H 0.659172 0.327601 0.856754 0.036 Uiso 1 1 calc R U . . .
H00R H 0.533710 0.232774 0.852209 0.036 Uiso 1 1 calc R U . . .
C27 C 0.46859(19) 0.77297(14) 0.69028(13) 0.0346(4) Uani 1 1 d . . . . .
H00S H 0.505985 0.847773 0.706685 0.052 Uiso 1 1 calc R U . . .
H00T H 0.535698 0.741056 0.719341 0.052 Uiso 1 1 calc R U . . .
H00U H 0.393115 0.749584 0.714468 0.052 Uiso 1 1 calc R U . . .
C45 C 0.3654(2) 0.15752(16) 0.03524(15) 0.0401(5) Uani 1 1 d . . . . .
H00V H 0.411316 0.148005 -0.011254 0.060 Uiso 1 1 calc R U . . .
H00W H 0.280504 0.103320 0.018374 0.060 Uiso 1 1 calc R U . . .
H00X H 0.419306 0.154137 0.099298 0.060 Uiso 1 1 calc R U . . .
C46 C 0.47696(19) 0.34416(16) 0.05966(16) 0.0412(5) Uani 1 1 d . . . . .
H00Y H 0.527603 0.326125 0.019752 0.062 Uiso 1 1 calc R U . . .
H00Z H 0.524841 0.348124 0.127208 0.062 Uiso 1 1 calc R U . . .
H010 H 0.464659 0.410788 0.048354 0.062 Uiso 1 1 calc R U . . .
C51 C 0.06339(18) 0.13884(14) 0.08389(13) 0.0329(4) Uani 1 1 d . . . . .
H011 H 0.016019 0.190072 0.069402 0.040 Uiso 1 1 calc R U . . .
H012 H 0.062443 0.103536 0.022672 0.040 Uiso 1 1 calc R U . . .
C47 C 0.2566(2) 0.26459(16) -0.06587(13) 0.0365(4) Uani 1 1 d . . . . .
H013 H 0.300691 0.252289 -0.112782 0.055 Uiso 1 1 calc R U . . .
H014 H 0.242657 0.331924 -0.068404 0.055 Uiso 1 1 calc R U . . .
H015 H 0.171289 0.211173 -0.080657 0.055 Uiso 1 1 calc R U . . .
C06 C 0.84704(19) 0.24241(16) 0.82052(17) 0.0443(5) Uani 1 1 d . . . . .
H01A H 0.913423 0.208296 0.845118 0.067 Uiso 1 1 calc R U . . .
H01B H 0.850698 0.294097 0.871333 0.067 Uiso 1 1 calc R U . . .
H01C H 0.864778 0.275761 0.766702 0.067 Uiso 1 1 calc R U . . .
C15 C 0.1503(2) 0.12915(16) 0.52594(17) 0.0479(5) Uani 1 1 d . . . . .
H01D H 0.064253 0.088555 0.481705 0.072 Uiso 1 1 calc R U . . .
H01E H 0.180026 0.088749 0.574892 0.072 Uiso 1 1 calc R U . . .
H01F H 0.214296 0.147479 0.490523 0.072 Uiso 1 1 calc R U . . .
C35 C -0.16593(19) 0.52059(16) 0.16843(16) 0.0440(5) Uani 1 1 d . . . . .
H01G H -0.255289 0.493165 0.123557 0.066 Uiso 1 1 calc R U . . .
H01H H -0.115476 0.579267 0.145880 0.066 Uiso 1 1 calc R U . . .
H01I H -0.170510 0.542766 0.231763 0.066 Uiso 1 1 calc R U . . .
C25 C 0.5372(2) 0.77773(15) 0.54079(17) 0.0478(5) Uani 1 1 d . . . . .
H01J H 0.575882 0.852461 0.557037 0.072 Uiso 1 1 calc R U . . .
H01K H 0.504648 0.758259 0.471093 0.072 Uiso 1 1 calc R U . . .
H01L H 0.604390 0.745073 0.567701 0.072 Uiso 1 1 calc R U . . .
C07 C 0.6851(2) 0.10882(19) 0.87016(18) 0.0534(6) Uani 1 1 d . . . . .
H01M H 0.750334 0.072885 0.891583 0.080 Uiso 1 1 calc R U . . .
H01N H 0.596399 0.059184 0.849126 0.080 Uiso 1 1 calc R U . . .
H01O H 0.692123 0.159474 0.923105 0.080 Uiso 1 1 calc R U . . .
C05 C 0.7036(2) 0.08407(17) 0.70632(17) 0.0509(6) Uani 1 1 d . . . . .
H01P H 0.769445 0.049102 0.729716 0.076 Uiso 1 1 calc R U . . .
H01Q H 0.721476 0.118517 0.653072 0.076 Uiso 1 1 calc R U . . .
H01R H 0.615478 0.033668 0.684355 0.076 Uiso 1 1 calc R U . . .
C26 C 0.3224(2) 0.79687(16) 0.54132(17) 0.0514(6) Uani 1 1 d . . . . .
H01S H 0.364622 0.871316 0.556854 0.077 Uiso 1 1 calc R U . . .
H01T H 0.250127 0.777320 0.569240 0.077 Uiso 1 1 calc R U . . .
H01U H 0.287588 0.776849 0.471710 0.077 Uiso 1 1 calc R U . . .
C17 C 0.0491(2) 0.20208(18) 0.63718(18) 0.0507(6) Uani 1 1 d . . . . .
H01V H -0.037086 0.154879 0.599215 0.076 Uiso 1 1 calc R U . . .
H01W H 0.037968 0.265530 0.663089 0.076 Uiso 1 1 calc R U . . .
H01X H 0.089111 0.169918 0.689923 0.076 Uiso 1 1 calc R U . . .
C16 C 0.0764(2) 0.27962(18) 0.49383(17) 0.0528(6) Uani 1 1 d . . . . .
H01Y H -0.009584 0.232964 0.454760 0.079 Uiso 1 1 calc R U . . .
H01Z H 0.134109 0.297795 0.453696 0.079 Uiso 1 1 calc R U . . .
H016 H 0.064750 0.341965 0.521707 0.079 Uiso 1 1 calc R U . . .
C53 C -0.1624(3) 0.02339(17) 0.2192(2) 0.0548(6) Uani 1 1 d . . . . .
H017 H -0.100933 0.024234 0.282561 0.066 Uiso 1 1 calc R U . . .
H018 H -0.198073 -0.047876 0.184629 0.066 Uiso 1 1 calc R U . . .
C37 C -0.1645(2) 0.34827(18) 0.21692(19) 0.0580(7) Uani 1 1 d . . . . .
H019 H -0.255506 0.315982 0.175971 0.087 Uiso 1 1 calc R U . . .
H020 H -0.164524 0.372696 0.281031 0.087 Uiso 1 1 calc R U . . .
H021 H -0.116137 0.298020 0.221071 0.087 Uiso 1 1 calc R U . . .
C36 C -0.1104(2) 0.3992(2) 0.07213(16) 0.0613(7) Uani 1 1 d . . . . .
H022 H -0.203540 0.367353 0.035640 0.092 Uiso 1 1 calc R U . . .
H023 H -0.063305 0.348370 0.072239 0.092 Uiso 1 1 calc R U . . .
H024 H -0.071779 0.456865 0.042597 0.092 Uiso 1 1 calc R U . . .
C54 C -0.2698(4) 0.0607(2) 0.2305(4) 0.1203(18) Uani 1 1 d . . . . .
H025 H -0.320102 0.015038 0.264715 0.180 Uiso 1 1 calc R U . . .
H026 H -0.328110 0.061960 0.167404 0.180 Uiso 1 1 calc R U . . .
H027 H -0.233054 0.130220 0.267120 0.180 Uiso 1 1 calc R U . . .

loop_
_atom_site_aniso_label
_atom_site_aniso_U_11
_atom_site_aniso_U_22
_atom_site_aniso_U_33
_atom_site_aniso_U_23
_atom_site_aniso_U_13
_atom_site_aniso_U_12
O11 0.0321(7) 0.0269(7) 0.0585(9) 0.0180(6) 0.0153(6) 0.0046(5)
O21 0.0203(6) 0.0378(7) 0.0386(7) 0.0075(6) 0.0019(5) 0.0073(5)
O31 0.0232(6) 0.0641(9) 0.0265(6) -0.0011(6) 0.0075(5) 0.0152(6)
O41 0.0438(8) 0.0291(7) 0.0439(8) 0.0100(6) 0.0257(6) 0.0117(6)
O51 0.0550(9) 0.0392(8) 0.0788(12) 0.0237(8) 0.0338(9) 0.0206(7)
N01 0.0280(8) 0.0326(8) 0.0313(8) 0.0074(6) 0.0072(7) 0.0111(7)
N11 0.0205(7) 0.0233(7) 0.0350(8) 0.0056(6) 0.0092(6) 0.0034(5)
N21 0.0222(7) 0.0232(7) 0.0224(7) 0.0012(5) 0.0013(5) 0.0066(5)
N31 0.0162(6) 0.0297(7) 0.0208(7) 0.0013(5) 0.0036(5) 0.0061(5)
N41 0.0236(7) 0.0268(7) 0.0266(7) 0.0032(6) 0.0092(6) 0.0086(6)
O52 0.0557(9) 0.0337(7) 0.0722(10) 0.0174(7) 0.0419(8) 0.0160(7)
C32 0.0208(8) 0.0253(8) 0.0228(8) 0.0044(6) 0.0052(6) 0.0085(6)
C33 0.0178(8) 0.0302(9) 0.0255(8) 0.0010(7) 0.0007(6) 0.0056(6)
C24 0.0202(8) 0.0285(8) 0.0220(8) 0.0009(6) 0.0025(6) 0.0079(6)
C42 0.0207(8) 0.0282(9) 0.0257(8) 0.0028(7) 0.0060(7) 0.0062(7)
C31 0.0217(8) 0.0265(8) 0.0219(8) 0.0018(6) 0.0042(6) 0.0064(6)
C12 0.0257(8) 0.0273(9) 0.0347(9) 0.0090(7) 0.0146(7) 0.0068(7)
C34 0.0205(8) 0.0287(8) 0.0212(8) 0.0042(6) 0.0073(6) 0.0067(6)
C22 0.0214(8) 0.0291(8) 0.0216(8) 0.0068(6) 0.0083(6) 0.0078(7)
C21 0.0248(8) 0.0257(8) 0.0281(8) 0.0055(7) 0.0102(7) 0.0102(7)
C41 0.0215(8) 0.0277(8) 0.0244(8) 0.0030(6) 0.0064(6) 0.0076(6)
C23 0.0309(9) 0.0228(8) 0.0252(8) 0.0008(6) 0.0071(7) 0.0067(7)
C14 0.0231(8) 0.0246(8) 0.0295(8) 0.0052(7) 0.0114(7) 0.0082(6)
C11 0.0272(9) 0.0268(9) 0.0339(9) 0.0086(7) 0.0104(7) 0.0077(7)
C43 0.0279(9) 0.0345(9) 0.0292(9) 0.0052(7) 0.0130(7) 0.0125(7)
C03 0.0348(10) 0.0296(9) 0.0379(10) 0.0121(8) 0.0102(8) 0.0125(8)
C13 0.0206(8) 0.0312(9) 0.0442(11) 0.0021(8) 0.0097(8) 0.0017(7)
C52 0.0320(9) 0.0265(9) 0.0389(10) 0.0037(8) 0.0113(8) 0.0044(7)
C44 0.0275(9) 0.0289(9) 0.0294(9) 0.0066(7) 0.0100(7) 0.0090(7)
C04 0.0308(9) 0.0316(9) 0.0295(9) 0.0095(7) 0.0094(7) 0.0101(7)
C27 0.0362(10) 0.0334(10) 0.0283(9) -0.0023(7) 0.0079(8) 0.0051(8)
C45 0.0506(12) 0.0435(11) 0.0395(11) 0.0085(9) 0.0223(9) 0.0266(10)
C46 0.0292(10) 0.0488(12) 0.0475(12) 0.0023(9) 0.0189(9) 0.0088(9)
C51 0.0316(9) 0.0305(9) 0.0333(10) 0.0046(7) 0.0099(8) 0.0044(7)
C47 0.0416(11) 0.0425(11) 0.0305(9) 0.0073(8) 0.0144(8) 0.0170(9)
C06 0.0319(10) 0.0409(11) 0.0596(13) 0.0114(10) 0.0085(10) 0.0148(9)
C15 0.0349(11) 0.0379(11) 0.0610(14) -0.0094(10) 0.0135(10) 0.0008(9)
C35 0.0296(10) 0.0445(12) 0.0493(12) 0.0013(9) -0.0058(9) 0.0171(9)
C25 0.0668(15) 0.0283(10) 0.0565(13) 0.0089(9) 0.0404(12) 0.0059(10)
C07 0.0593(14) 0.0529(13) 0.0619(15) 0.0349(12) 0.0245(12) 0.0270(11)
C05 0.0562(14) 0.0432(12) 0.0561(14) 0.0034(10) 0.0136(11) 0.0242(11)
C26 0.0606(14) 0.0307(10) 0.0503(13) -0.0024(9) -0.0082(11) 0.0213(10)
C17 0.0273(10) 0.0566(14) 0.0669(15) 0.0053(11) 0.0239(10) 0.0025(9)
C16 0.0333(11) 0.0474(13) 0.0573(14) 0.0073(11) -0.0059(10) 0.0002(9)
C53 0.0691(16) 0.0356(11) 0.0750(16) 0.0169(11) 0.0486(14) 0.0118(11)
C37 0.0305(11) 0.0490(13) 0.0689(16) 0.0261(12) -0.0066(10) -0.0100(9)
C36 0.0307(11) 0.103(2) 0.0355(11) -0.0249(12) -0.0064(9) 0.0216(12)
C54 0.145(3) 0.0567(18) 0.244(5) 0.067(2) 0.164(4) 0.050(2)

loop_
_atom_type_symbol
_atom_type_description
_atom_type_scat_dispersion_real
_atom_type_scat_dispersion_imag
_atom_type_scat_source
C C 0.0033 0.0016 'International Tables Vol C Tables 4.2.6.8 and 6.1.1.4'
H H 0.0000 0.0000 'International Tables Vol C Tables 4.2.6.8 and 6.1.1.4'
N N 0.0061 0.0033 'International Tables Vol C Tables 4.2.6.8 and 6.1.1.4'
O O 0.0106 0.0060 'International Tables Vol C Tables 4.2.6.8 and 6.1.1.4'

loop_
_geom_angle_atom_site_label_1
_geom_angle_atom_site_label_2
_geom_angle_atom_site_label_3
_geom_angle
_geom_angle_site_symmetry_1
_geom_angle_site_symmetry_3
_geom_angle_publ_flag
C04 N01 C03 116.85(14) . . ?
C12 N11 C14 119.00(14) . . ?
C12 N11 C13 119.99(14) . . ?
C14 N11 C13 119.63(14) . . ?
C22 N21 C24 119.88(13) . . ?
C22 N21 C23 119.90(13) . . ?
C24 N21 C23 120.17(13) . . ?
C32 N31 C34 120.63(13) . . ?
C32 N31 C33 119.65(13) . . ?
C34 N31 C33 119.71(12) . . ?
C42 N41 C44 119.01(14) . . ?
C42 N41 C43 119.67(14) . . ?
C44 N41 C43 120.23(13) . . ?
C52 O52 C53 116.60(16) . . ?
O31 C32 N31 122.56(14) . . ?
O31 C32 C31 118.78(14) . . ?
N31 C32 C31 118.66(14) . . ?
N31 C33 C37 109.47(14) . . ?
N31 C33 C35 108.91(14) . . ?
C37 C33 C35 112.64(18) . . ?
N31 C33 C36 111.60(14) . . ?
C37 C33 C36 108.26(19) . . ?
C35 C33 C36 105.95(17) . . ?
N21 C24 C31 112.80(13) . . ?
O41 C42 N41 123.52(16) . . ?
O41 C42 C41 118.97(15) . . ?
N41 C42 C41 117.51(14) . . ?
C32 C31 C24 109.70(13) . . ?
O11 C12 N11 122.40(16) . . ?
O11 C12 C11 119.33(15) . . ?
N11 C12 C11 118.27(14) . . ?
N31 C34 C41 112.29(13) . . ?
O21 C22 N21 122.55(15) . . ?
O21 C22 C21 117.91(14) . . ?
N21 C22 C21 119.51(14) . . ?
C22 C21 C14 110.83(13) . . ?
C34 C41 C42 111.47(13) . . ?
N21 C23 C25 109.73(14) . . ?
N21 C23 C27 109.33(14) . . ?
C25 C23 C27 111.52(16) . . ?
N21 C23 C26 111.05(14) . . ?
C25 C23 C26 108.41(17) . . ?
C27 C23 C26 106.77(16) . . ?
N11 C14 C21 113.78(13) . . ?
C04 C11 C12 111.96(14) . . ?
N41 C43 C47 109.84(14) . . ?
N41 C43 C45 110.63(14) . . ?
C47 C43 C45 108.33(15) . . ?
N41 C43 C46 109.25(14) . . ?
C47 C43 C46 111.03(16) . . ?
C45 C43 C46 107.73(15) . . ?
N01 C03 C06 109.03(15) . . ?
N01 C03 C05 106.31(16) . . ?
C06 C03 C05 109.62(17) . . ?
N01 C03 C07 113.51(16) . . ?
C06 C03 C07 109.38(18) . . ?
C05 C03 C07 108.92(18) . . ?
N11 C13 C17 108.77(16) . . ?
N11 C13 C16 110.37(15) . . ?
C17 C13 C16 108.66(17) . . ?
N11 C13 C15 110.88(15) . . ?
C17 C13 C15 111.24(17) . . ?
C16 C13 C15 106.90(18) . . ?
O51 C52 O52 123.40(18) . . ?
O51 C52 C51 124.30(18) . . ?
O52 C52 C51 112.30(16) . . ?
N41 C44 C51 113.26(14) . . ?
N01 C04 C11 110.78(14) . . ?
C52 C51 C44 109.57(15) . . ?
O52 C53 C54 107.5(2) . . ?

loop_
_geom_bond_atom_site_label_1
_geom_bond_atom_site_label_2
_geom_bond_distance
_geom_bond_site_symmetry_2
_geom_bond_publ_flag
O11 C12 1.231(2) . ?
O21 C22 1.235(2) . ?
O31 C32 1.229(2) . ?
O41 C42 1.222(2) . ?
O51 C52 1.198(2) . ?
N01 C04 1.464(2) . ?
N01 C03 1.478(2) . ?
N11 C12 1.361(2) . ?
N11 C14 1.470(2) . ?
N11 C13 1.514(2) . ?
N21 C22 1.350(2) . ?
N21 C24 1.476(2) . ?
N21 C23 1.512(2) . ?
N31 C32 1.353(2) . ?
N31 C34 1.466(2) . ?
N31 C33 1.507(2) . ?
N41 C42 1.365(2) . ?
N41 C44 1.469(2) . ?
N41 C43 1.506(2) . ?
O52 C52 1.324(2) . ?
O52 C53 1.455(2) . ?
C32 C31 1.522(2) . ?
C33 C37 1.512(3) . ?
C33 C35 1.516(3) . ?
C33 C36 1.526(3) . ?
C24 C31 1.524(2) . ?
C42 C41 1.522(2) . ?
C12 C11 1.528(2) . ?
C34 C41 1.521(2) . ?
C22 C21 1.523(2) . ?
C21 C14 1.533(2) . ?
C23 C25 1.521(3) . ?
C23 C27 1.524(2) . ?
C23 C26 1.524(3) . ?
C11 C04 1.515(2) . ?
C43 C47 1.526(3) . ?
C43 C45 1.527(3) . ?
C43 C46 1.531(3) . ?
C03 C06 1.522(3) . ?
C03 C05 1.525(3) . ?
C03 C07 1.528(3) . ?
C13 C17 1.526(3) . ?
C13 C16 1.527(3) . ?
C13 C15 1.528(3) . ?
C52 C51 1.501(2) . ?
C44 C51 1.539(2) . ?
C53 C54 1.466(4) . ?
